data_7154612
loop_
_publ_author_name
'D'Onofrio, A'
'Copey, L.'
'Jean-G\'erard, L'
'Goux-Henry, C'
'Pilet, G.'
'Andrioletti, B.'
'Framery, E.'

_publ_section_title
;
 d-Glucosamine as a novel chiral auxiliary for the stereoselective
 synthesis of P-stereogenic phosphine oxides.
;
_journal_issue 34
_journal_name_full 'Organic &amp; biomolecular chemistry'
_journal_page_first 9029
_journal_page_last 9034
_journal_paper_doi 10.1039/c5ob01323b
_journal_volume 13
_journal_year 2015
_chemical_absolute_configuration ad
_chemical_formula_moiety 'C27 H28 N1 O8 P1 S1'
_chemical_formula_sum 'C27 H28 N O8 P S'
_chemical_formula_weight 557.56
_space_group_IT_number 19
_symmetry_cell_setting orthorhombic
_symmetry_space_group_name_Hall 'P 2ac 2ab'
_symmetry_space_group_name_H-M 'P 21 21 21'
_atom_sites_solution_hydrogens difmap
_atom_sites_solution_primary direct
_audit_update_record
;
2015-05-11 deposited with the CCDC.
2015-07-22 downloaded from the CCDC.
;
_cell_angle_alpha 90.0
_cell_angle_beta 90.0
_cell_angle_gamma 90.0
_cell_formula_units_Z 4
_cell_length_a 11.8008(5)
_cell_length_b 14.3566(8)
_cell_length_c 16.6799(11)
_cell_measurement_reflns_used 2333
_cell_measurement_temperature 293
_cell_measurement_theta_max 21
_cell_measurement_theta_min 3
_cell_volume 2825.9(3)
_computing_cell_refinement 'CrysAlis, (Oxford Diffraction, 2002)'
_computing_data_collection 'Gemini, (Oxford Diffraction, 2006)'
_computing_data_reduction 'CrysAlis, (Oxford Diffraction, 2002)'
_computing_molecular_graphics 'CAMERON (Watkin et al., 1996)'
_computing_publication_material 'CRYSTALS (Betteridge et al., 2003)'
_computing_structure_refinement 'CRYSTALS (Betteridge et al., 2003)'
_computing_structure_solution 'SIR97 (Altomare et al., 1999)'
_diffrn_ambient_temperature 293
_diffrn_measured_fraction_theta_full 0.966
_diffrn_measured_fraction_theta_max 0.887
_diffrn_measurement_device Area
_diffrn_measurement_device_type 'Oxford Diffraction Gemini'
_diffrn_measurement_method \w/2\q
_diffrn_radiation_monochromator graphite
_diffrn_radiation_type 'Mo K\a'
_diffrn_radiation_wavelength 0.71069
_diffrn_reflns_av_R_equivalents 0.054
_diffrn_reflns_limit_h_max 16
_diffrn_reflns_limit_h_min -12
_diffrn_reflns_limit_k_max 18
_diffrn_reflns_limit_k_min -19
_diffrn_reflns_limit_l_max 16
_diffrn_reflns_limit_l_min -22
_diffrn_reflns_number 12345
_diffrn_reflns_theta_full 25.271
_diffrn_reflns_theta_max 29.385
_diffrn_reflns_theta_min 2.824
_diffrn_standards_number 0
_exptl_absorpt_coefficient_mu 0.219
_exptl_absorpt_correction_T_max 0.97
_exptl_absorpt_correction_T_min 0.96
_exptl_absorpt_correction_type analytical
_exptl_absorpt_process_details
; 
 Analytical Absorption (De Meulenaer & Tompa, 1965) 
;
_exptl_crystal_colour colorless
_exptl_crystal_density_diffrn 1.310
_exptl_crystal_density_method 'not measured'
_exptl_crystal_description needle
_exptl_crystal_F_000 1168
_exptl_crystal_size_max 0.232
_exptl_crystal_size_mid 0.135
_exptl_crystal_size_min 0.133
_refine_diff_density_max 0.48
_refine_diff_density_min -0.48
_refine_ls_abs_structure_details 'Flack (1983), 3579 Friedel-pairs'
_refine_ls_abs_structure_Flack -0.17(16)
_refine_ls_extinction_method None
_refine_ls_goodness_of_fit_ref 1.1191
_refine_ls_hydrogen_treatment constr
_refine_ls_matrix_type full
_refine_ls_number_parameters 343
_refine_ls_number_reflns 2690
_refine_ls_number_restraints 36
_refine_ls_R_factor_all 0.1498
_refine_ls_R_factor_gt 0.0788
_refine_ls_shift/su_max 0.0001801
_refine_ls_shift/su_mean 0.0000158
_refine_ls_structure_factor_coef F
_refine_ls_weighting_details
;
 Method, part 1, Chebychev polynomial, (Watkin, 1994, Prince, 1982) 
 [weight] = 1.0/[A~0~*T~0~(x)+A~1~*T~1~(x) ... +A~n-1~]*T~n-1~(x)] 
 where A~i~ are the Chebychev coefficients listed below and x= Fcalc/Fmax 
 Method = Robust Weighting (Prince, 1982) 
 W = [weight] * [1-(deltaF/6*sigmaF)^2^]^2^ 
 A~i~ are: 
 8.17 -2.54 7.30 
;
_refine_ls_weighting_scheme calc
_refine_ls_wR_factor_all 0.0806
_refine_ls_wR_factor_gt 0.0595
_refine_ls_wR_factor_ref 0.0536
_reflns_limit_h_max 15
_reflns_limit_h_min -16
_reflns_limit_k_max 19
_reflns_limit_k_min 0
_reflns_limit_l_max 22
_reflns_limit_l_min 0
_reflns_number_gt 3417
_reflns_number_total 6417
_reflns_threshold_expression I>2.0\s(I)
_oxford_diffrn_Wilson_B_factor 2.23
_oxford_diffrn_Wilson_scale 1.59
_oxford_refine_ls_r_factor_ref 0.0562
_oxford_refine_ls_scale 0.958(3)
_oxford_reflns_number_all 6398
_oxford_reflns_threshold_expression_ref I>3.0\s(I)
_cod_data_source_file c5ob01323b2.cif
_cod_data_source_block 1
_cod_depositor_comments 'Adding full bibliography for 7154610--7154612.cif.'
_cod_original_sg_symbol_H-M 'P 21 21 21 '
_cod_original_formula_sum 'C27 H28 N1 O8 P1 S1'
_cod_database_code 7154612

loop_
_symmetry_equiv_pos_as_xyz
x,y,z
x+1/2,-y+1/2,-z
-x,y+1/2,-z+1/2
-x+1/2,-y,z+1/2

loop_
_atom_site_label
_atom_site_type_symbol
_atom_site_fract_x
_atom_site_fract_y
_atom_site_fract_z
_atom_site_U_iso_or_equiv
_atom_site_occupancy
_atom_site_adp_type
_atom_site_refinement_flags_posn
_atom_site_refinement_flags_adp
S1 S -0.26251(14) -0.09339(10) -0.57753(9) 0.0444 1.0000 Uani . .
O2 O -0.2267(4) -0.0558(3) -0.5027(3) 0.0583 1.0000 Uani . .
O3 O -0.3637(4) -0.0615(3) -0.6150(3) 0.0605 1.0000 Uani . .
N4 N -0.2775(4) -0.2061(3) -0.5630(3) 0.0392 1.0000 Uani . .
P5 P -0.23941(11) -0.25858(10) -0.47499(8) 0.0375 1.0000 Uani . .
O6 O -0.1165(3) -0.2651(3) -0.4648(2) 0.0521 1.0000 Uani . .
O7 O -0.3085(3) -0.3519(3) -0.4935(2) 0.0425 1.0000 Uani . .
C8 C -0.3309(4) -0.3609(4) -0.5779(3) 0.0378 1.0000 Uani . .
C9 C -0.3615(4) -0.2634(4) -0.6077(3) 0.0346 1.0000 Uani . .
C10 C -0.3680(4) -0.2625(4) -0.6979(4) 0.0408 1.0000 Uani . .
O11 O -0.4557(3) -0.3265(3) -0.7188(2) 0.0416 1.0000 Uani . .
C12 C -0.4391(5) -0.4185(4) -0.6901(4) 0.0412 1.0000 Uani . .
C13 C -0.4303(5) -0.4213(4) -0.5989(3) 0.0385 1.0000 Uani . .
O14 O -0.4143(3) -0.5154(3) -0.5744(3) 0.0497 1.0000 Uani . .
C15 C -0.5120(6) -0.5684(5) -0.5983(5) 0.0592 1.0000 Uani . .
O16 O -0.5219(4) -0.5703(3) -0.6832(3) 0.0610 1.0000 Uani . .
C17 C -0.5388(7) -0.4793(5) -0.7146(5) 0.0720 1.0000 Uani . U
C18 C -0.5002(7) -0.6645(6) -0.5674(5) 0.0738 1.0000 Uani . U
C19 C -0.4356(8) -0.7272(6) -0.6036(6) 0.0911 1.0000 Uani . U
C20 C -0.4249(10) -0.8189(6) -0.5725(7) 0.1080 1.0000 Uani . U
C21 C -0.4813(12) -0.8442(8) -0.5115(7) 0.1207 1.0000 Uani . U
C22 C -0.5678(13) -0.7886(9) -0.4845(8) 0.1397 1.0000 Uani . U
C23 C -0.5709(11) -0.6945(7) -0.5094(6) 0.1171 1.0000 Uani . U
O24 O -0.2621(4) -0.2897(3) -0.7293(2) 0.0523 1.0000 Uani . .
C25 C -0.2581(7) -0.2895(6) -0.8143(4) 0.0730 1.0000 Uani . .
C26 C -0.3104(5) -0.2165(4) -0.3889(3) 0.0342 1.0000 Uani . .
C27 C -0.2502(6) -0.2089(4) -0.3179(3) 0.0505 1.0000 Uani . .
C28 C -0.3073(7) -0.1861(5) -0.2476(4) 0.0659 1.0000 Uani . .
C29 C -0.4231(7) -0.1723(5) -0.2488(5) 0.0673 1.0000 Uani . .
C30 C -0.4828(6) -0.1810(5) -0.3192(5) 0.0620 1.0000 Uani . .
C31 C -0.4265(5) -0.2013(5) -0.3880(4) 0.0524 1.0000 Uani . .
C32 C -0.1505(5) -0.0802(4) -0.6457(4) 0.0441 1.0000 Uani . .
C33 C -0.1718(6) -0.0771(5) -0.7263(4) 0.0574 1.0000 Uani . .
C34 C -0.0825(7) -0.0660(5) -0.7786(5) 0.0695 1.0000 Uani . .
C35 C 0.0284(7) -0.0594(5) -0.7509(6) 0.0702 1.0000 Uani . .
C36 C 0.0468(7) -0.0627(5) -0.6709(6) 0.0714 1.0000 Uani . .
C37 C -0.0413(6) -0.0740(5) -0.6175(4) 0.0611 1.0000 Uani . .
C38 C 0.1240(8) -0.0482(7) -0.8107(6) 0.0990 1.0000 Uani . .
H81 H -0.2634 -0.3845 -0.6070 0.0441 1.0000 Uiso R .
H91 H -0.4370 -0.2476 -0.5855 0.0444 1.0000 Uiso R .
H101 H -0.3891 -0.1991 -0.7183 0.0531 1.0000 Uiso R .
H121 H -0.3676 -0.4454 -0.7137 0.0462 1.0000 Uiso R .
H131 H -0.5005 -0.3936 -0.5747 0.0463 1.0000 Uiso R .
H151 H -0.5819 -0.5371 -0.5733 0.0704 1.0000 Uiso R .
H171 H -0.5422 -0.4823 -0.7738 0.1060 1.0000 Uiso R .
H172 H -0.6095 -0.4515 -0.6952 0.1062 1.0000 Uiso R .
H191 H -0.3976 -0.7094 -0.6523 0.1172 1.0000 Uiso R .
H201 H -0.3680 -0.8610 -0.5975 0.1343 1.0000 Uiso R .
H211 H -0.4648 -0.9040 -0.4850 0.1512 1.0000 Uiso R .
H221 H -0.6226 -0.8094 -0.4474 0.1583 1.0000 Uiso R .
H231 H -0.6163 -0.6477 -0.4816 0.1403 1.0000 Uiso R .
H251 H -0.1809 -0.2984 -0.8326 0.1152 1.0000 Uiso R .
H252 H -0.3029 -0.3418 -0.8350 0.1151 1.0000 Uiso R .
H253 H -0.2879 -0.2330 -0.8366 0.1152 1.0000 Uiso R .
H271 H -0.1704 -0.2215 -0.3173 0.0632 1.0000 Uiso R .
H281 H -0.2674 -0.1793 -0.1988 0.0793 1.0000 Uiso R .
H291 H -0.4597 -0.1573 -0.1994 0.0841 1.0000 Uiso R .
H301 H -0.5628 -0.1746 -0.3187 0.0734 1.0000 Uiso R .
H311 H -0.4670 -0.2072 -0.4374 0.0642 1.0000 Uiso R .
H331 H -0.2480 -0.0827 -0.7465 0.0693 1.0000 Uiso R .
H341 H -0.0960 -0.0619 -0.8357 0.0882 1.0000 Uiso R .
H361 H 0.1217 -0.0571 -0.6490 0.0841 1.0000 Uiso R .
H371 H -0.0276 -0.0773 -0.5608 0.0721 1.0000 Uiso R .
H382 H 0.1962 -0.0353 -0.7809 0.1491 1.0000 Uiso R .
H381 H 0.1360 -0.1064 -0.8391 0.1491 1.0000 Uiso R .
H383 H 0.1122 0.0013 -0.8471 0.1490 1.0000 Uiso R .

loop_
_atom_site_aniso_label
_atom_site_aniso_U_11
_atom_site_aniso_U_22
_atom_site_aniso_U_33
_atom_site_aniso_U_23
_atom_site_aniso_U_13
_atom_site_aniso_U_12
S1 0.0434(10) 0.0427(8) 0.0472(9) -0.0005(7) -0.0040(8) -0.0049(8)
O2 0.064(3) 0.056(2) 0.055(3) -0.007(2) 0.001(2) -0.018(2)
O3 0.046(3) 0.058(3) 0.077(3) 0.009(3) -0.006(2) 0.009(2)
N4 0.026(2) 0.053(3) 0.039(3) -0.001(2) 0.000(2) -0.001(2)
P5 0.0243(8) 0.0495(9) 0.0387(8) -0.0007(7) -0.0018(7) -0.0016(8)
O6 0.020(2) 0.088(3) 0.048(2) -0.002(2) -0.0015(17) 0.000(2)
O7 0.042(2) 0.048(2) 0.037(2) -0.0023(19) -0.0024(17) 0.0004(19)
C8 0.032(3) 0.055(4) 0.026(3) -0.010(3) 0.003(3) 0.008(3)
C9 0.027(3) 0.046(4) 0.031(3) -0.005(3) 0.002(2) -0.002(3)
C10 0.029(3) 0.044(3) 0.050(4) -0.002(3) -0.007(3) -0.006(3)
O11 0.036(2) 0.050(3) 0.039(2) -0.004(2) -0.0125(17) -0.002(2)
C12 0.031(3) 0.048(4) 0.044(3) -0.011(3) -0.007(2) 0.002(3)
C13 0.038(3) 0.037(4) 0.040(3) -0.003(3) -0.001(2) -0.003(3)
O14 0.049(2) 0.048(3) 0.052(3) -0.009(2) 0.003(2) -0.008(2)
C15 0.057(4) 0.051(4) 0.070(6) -0.019(4) 0.002(3) -0.003(3)
O16 0.072(3) 0.049(3) 0.063(3) -0.016(3) -0.006(2) -0.013(2)
C17 0.089(5) 0.059(4) 0.068(5) -0.001(4) -0.002(4) -0.013(4)
C18 0.103(5) 0.050(4) 0.068(4) -0.002(4) 0.017(4) -0.014(4)
C19 0.110(5) 0.062(4) 0.102(5) 0.013(4) 0.027(5) 0.010(4)
C20 0.145(7) 0.068(5) 0.111(6) 0.001(5) 0.031(6) 0.002(5)
C21 0.194(9) 0.066(5) 0.103(7) 0.002(6) 0.027(7) 0.002(7)
C22 0.184(9) 0.117(7) 0.118(7) 0.038(6) 0.041(7) -0.012(7)
C23 0.171(8) 0.083(6) 0.097(7) 0.009(5) 0.041(6) 0.007(6)
O24 0.035(2) 0.083(3) 0.039(2) 0.003(2) 0.000(2) -0.007(2)
C25 0.058(4) 0.112(6) 0.049(4) 0.001(4) 0.001(4) -0.001(5)
C26 0.028(3) 0.042(3) 0.032(3) -0.003(3) -0.002(2) -0.004(3)
C27 0.044(4) 0.064(4) 0.043(4) 0.000(3) 0.001(4) -0.002(4)
C28 0.079(6) 0.074(5) 0.044(5) -0.013(3) -0.007(4) -0.002(4)
C29 0.068(5) 0.076(5) 0.058(5) -0.022(4) 0.029(4) -0.001(4)
C30 0.043(4) 0.084(6) 0.059(5) -0.016(4) 0.011(4) 0.005(4)
C31 0.035(4) 0.066(4) 0.056(5) -0.007(3) -0.009(3) -0.003(3)
C32 0.036(4) 0.049(4) 0.047(4) 0.006(3) 0.001(3) -0.005(3)
C33 0.054(4) 0.061(4) 0.056(5) 0.009(4) -0.009(4) -0.021(4)
C34 0.080(6) 0.075(5) 0.053(4) 0.003(4) 0.011(4) -0.020(5)
C35 0.068(5) 0.057(5) 0.086(7) 0.006(4) 0.021(5) -0.012(4)
C36 0.054(4) 0.068(5) 0.092(7) 0.023(5) 0.004(4) -0.010(4)
C37 0.052(4) 0.070(5) 0.061(4) 0.026(4) -0.008(4) -0.011(4)
C38 0.087(7) 0.096(7) 0.114(8) -0.007(6) 0.047(6) -0.021(5)

loop_
_atom_type_symbol
_atom_type_scat_dispersion_real
_atom_type_scat_dispersion_imag
_atom_type_scat_Cromer_Mann_a1
_atom_type_scat_Cromer_Mann_b1
_atom_type_scat_Cromer_Mann_a2
_atom_type_scat_Cromer_Mann_b2
_atom_type_scat_Cromer_Mann_a3
_atom_type_scat_Cromer_Mann_b3
_atom_type_scat_Cromer_Mann_a4
_atom_type_scat_Cromer_Mann_b4
_atom_type_scat_Cromer_Mann_c
_atom_type_scat_source
C 0.0033 0.0016 2.3100 20.8439 1.0200 10.2075 1.5886 0.5687 0.8650 51.6512 0.2156 'International Tables Vol C 4.2.6.8 and 6.1.1.4'
H 0.0000 0.0000 0.4930 10.5109 0.3229 26.1257 0.1402 3.1424 0.0408 57.7998 0.0030 'International Tables Vol C 4.2.6.8 and 6.1.1.4'
N 0.0061 0.0033 12.2126 0.0057 3.1322 9.8933 2.0125 28.9975 1.1663 0.5826 -11.5290 'International Tables Vol C 4.2.6.8 and 6.1.1.4'
O 0.0106 0.0060 3.0485 13.2771 2.2868 5.7011 1.5463 0.3239 0.8670 32.9089 0.2508 'International Tables Vol C 4.2.6.8 and 6.1.1.4'
P 0.1023 0.0942 6.4345 1.9067 4.1791 27.1570 1.7800 0.5260 1.4908 68.1645 1.1149 'International Tables Vol C 4.2.6.8 and 6.1.1.4'
S 0.1246 0.1234 6.9053 1.4679 5.2034 22.2151 1.4379 0.2536 1.5863 56.1720 0.8669 'International Tables Vol C 4.2.6.8 and 6.1.1.4'

loop_
_geom_angle_atom_site_label_1
_geom_angle_atom_site_label_2
_geom_angle_atom_site_label_3
_geom_angle
_geom_angle_publ_flag
O2 S1 O3 120.8(3) yes
O2 S1 N4 106.0(3) yes
O3 S1 N4 106.9(3) yes
O2 S1 C32 107.7(3) yes
O3 S1 C32 108.2(3) yes
N4 S1 C32 106.4(3) yes
S1 N4 P5 122.1(3) yes
S1 N4 C9 122.7(4) yes
P5 N4 C9 111.2(4) yes
N4 P5 O6 112.9(2) yes
N4 P5 O7 94.0(2) yes
O6 P5 O7 118.3(2) yes
N4 P5 C26 115.0(2) yes
O6 P5 C26 113.4(3) yes
O7 P5 C26 101.6(2) yes
P5 O7 C8 111.0(3) yes
O7 C8 C9 106.2(4) yes
O7 C8 C13 115.2(5) yes
C9 C8 C13 105.6(4) yes
O7 C8 H81 111.2 no
C9 C8 H81 110.0 no
C13 C8 H81 108.4 no
C8 C9 N4 100.7(4) yes
C8 C9 C10 110.1(5) yes
N4 C9 C10 122.0(5) yes
C8 C9 H91 107.5 no
N4 C9 H91 106.6 no
C10 C9 H91 109.0 no
C9 C10 O11 106.0(4) yes
C9 C10 O24 108.9(4) yes
O11 C10 O24 111.9(5) yes
C9 C10 H101 111.1 no
O11 C10 H101 108.7 no
O24 C10 H101 110.2 no
C10 O11 C12 114.7(4) yes
O11 C12 C13 111.7(5) yes
O11 C12 C17 109.7(5) yes
C13 C12 C17 107.8(5) yes
O11 C12 H121 109.9 no
C13 C12 H121 108.8 no
C17 C12 H121 108.8 no
C12 C13 C8 105.8(5) yes
C12 C13 O14 108.7(5) yes
C8 C13 O14 112.2(5) yes
C12 C13 H131 109.5 no
C8 C13 H131 108.8 no
O14 C13 H131 111.7 no
C13 O14 C15 108.5(5) yes
O14 C15 O16 110.6(6) yes
O14 C15 C18 108.8(6) yes
O16 C15 C18 109.7(6) yes
O14 C15 H151 107.4 no
O16 C15 H151 110.2 no
C18 C15 H151 110.0 no
C15 O16 C17 111.2(5) yes
C12 C17 O16 108.7(6) yes
C12 C17 H171 108.9 no
O16 C17 H171 109.5 no
C12 C17 H172 109.6 no
O16 C17 H172 111.9 no
H171 C17 H172 108.2 no
C15 C18 C19 122.0(7) yes
C15 C18 C23 119.4(8) yes
C19 C18 C23 117.7(8) yes
C18 C19 C20 121.0(9) yes
C18 C19 H191 118.1 no
C20 C19 H191 120.8 no
C19 C20 C21 120.7(10) yes
C19 C20 H201 118.0 no
C21 C20 H201 121.1 no
C20 C21 C22 119.2(11) yes
C20 C21 H211 120.3 no
C22 C21 H211 120.5 no
C21 C22 C23 118.7(12) yes
C21 C22 H221 122.8 no
C23 C22 H221 118.4 no
C22 C23 C18 120.0(11) yes
C22 C23 H231 122.2 no
C18 C23 H231 117.3 no
C10 O24 C25 113.6(5) yes
O24 C25 H251 110.1 no
O24 C25 H252 109.3 no
H251 C25 H252 107.2 no
O24 C25 H253 112.2 no
H251 C25 H253 109.6 no
H252 C25 H253 108.3 no
P5 C26 C27 118.6(4) yes
P5 C26 C31 122.0(5) yes
C27 C26 C31 119.0(6) yes
C26 C27 C28 119.4(6) yes
C26 C27 H271 119.7 no
C28 C27 H271 120.8 no
C27 C28 C29 120.0(7) yes
C27 C28 H281 120.5 no
C29 C28 H281 119.5 no
C28 C29 C30 120.4(6) yes
C28 C29 H291 117.8 no
C30 C29 H291 121.7 no
C29 C30 C31 119.4(6) yes
C29 C30 H301 119.5 no
C31 C30 H301 121.1 no
C26 C31 C30 121.7(6) yes
C26 C31 H311 118.1 no
C30 C31 H311 120.2 no
S1 C32 C33 120.1(5) yes
S1 C32 C37 119.4(5) yes
C33 C32 C37 120.4(6) yes
C32 C33 C34 119.0(7) yes
C32 C33 H331 120.8 no
C34 C33 H331 120.2 no
C33 C34 C35 121.2(7) yes
C33 C34 H341 120.3 no
C35 C34 H341 118.5 no
C34 C35 C36 118.4(7) yes
C34 C35 C38 119.3(9) yes
C36 C35 C38 122.3(8) yes
C35 C36 C37 121.3(8) yes
C35 C36 H361 121.3 no
C37 C36 H361 117.4 no
C36 C37 C32 119.6(7) yes
C36 C37 H371 120.9 no
C32 C37 H371 119.5 no
C35 C38 H382 109.0 no
C35 C38 H381 109.8 no
H382 C38 H381 106.1 no
C35 C38 H383 113.2 no
H382 C38 H383 107.7 no
H381 C38 H383 110.7 no

loop_
_geom_bond_atom_site_label_1
_geom_bond_atom_site_label_2
_geom_bond_distance
_geom_bond_publ_flag
S1 O2 1.423(4) yes
S1 O3 1.423(5) yes
S1 N4 1.645(5) yes
S1 C32 1.754(6) yes
N4 P5 1.710(5) yes
N4 C9 1.489(7) yes
P5 O6 1.463(4) yes
P5 O7 1.599(4) yes
P5 C26 1.769(6) yes
O7 C8 1.437(6) yes
C8 C9 1.530(8) yes
C8 C13 1.499(8) yes
C8 H81 0.993 no
C9 C10 1.506(8) yes
C9 H91 0.991 no
C10 O11 1.427(7) yes
C10 O24 1.410(7) yes
C10 H101 1.004 no
O11 C12 1.418(8) yes
C12 C13 1.526(8) yes
C12 C17 1.522(9) yes
C12 H121 1.008 no
C13 O14 1.425(7) yes
C13 H131 1.004 no
O14 C15 1.438(8) yes
C15 O16 1.421(9) yes
C15 C18 1.478(11) yes
C15 H151 1.028 no
O16 C17 1.422(9) yes
C17 H171 0.990 no
C17 H172 0.980 no
C18 C19 1.326(11) yes
C18 C23 1.349(12) yes
C19 C20 1.420(12) yes
C19 H191 0.962 no
C20 C21 1.269(13) yes
C20 H201 0.994 no
C21 C22 1.371(16) yes
C21 H211 0.986 no
C22 C23 1.413(14) yes
C22 H221 0.944 no
C23 H231 0.977 no
O24 C25 1.420(7) yes
C25 H251 0.969 no
C25 H252 0.982 no
C25 H253 0.959 no
C26 C27 1.385(8) yes
C26 C31 1.387(8) yes
C27 C28 1.391(9) yes
C27 H271 0.959 no
C28 C29 1.381(10) yes
C28 H281 0.945 no
C29 C30 1.375(10) yes
C29 H291 0.955 no
C30 C31 1.357(9) yes
C30 H301 0.949 no
C31 H311 0.957 no
C32 C33 1.369(9) yes
C32 C37 1.375(9) yes
C33 C34 1.378(10) yes
C33 H331 0.964 no
C34 C35 1.392(11) yes
C34 H341 0.968 no
C35 C36 1.354(12) yes
C35 C38 1.513(11) yes
C36 C37 1.378(11) yes
C36 H361 0.959 no
C37 H371 0.960 no
C38 H382 1.003 no
C38 H381 0.971 no
C38 H383 0.946 no

loop_
_geom_hbond_atom_site_label_D
_geom_hbond_atom_site_label_H
_geom_hbond_atom_site_label_A
_geom_hbond_site_symmetry_A
_geom_hbond_angle_DHA
_geom_hbond_distance_DH
_geom_hbond_distance_HA
_geom_hbond_distance_DA
_geom_hbond_publ_flag
C9 H91 O6 2_444 171.29 0.991 2.285 3.268(11) yes
C15 H151 O2 2_444 169.49 1.028 2.512 3.528(11) yes
C17 H171 O3 3_443 142.7 0.990 2.443 3.286(11) yes
C30 H301 O24 2_444 155.1 0.949 2.535 3.420(11) yes
C31 H311 O6 2_444 162.49 0.957 2.436 3.360(11) yes
